data_4062049
loop_
_publ_author_name
'Du, Shaowu'
'Kautz, Jason A.'
'McGrath, Thomas D.'
'Stone, F. Gordon A.'

_publ_section_title
;
Synthesis and Structure of the Novel Eleven-Vertex Dianion
[1,1,1-(CO)~3~-2-Ph-closo-1,2-ReCB~9~H~9~]^2-^ and its Reactivity
Towards Cationic Transition-Metal Fragments
;
_journal_name_full Organometallics
_journal_year 2003
_chemical_formula_sum 'C38.5 H43 B9 Cl5 O3 P2 Pt Re'
_chemical_formula_weight 1271.50
_space_group_IT_number 2
_symmetry_cell_setting triclinic
_symmetry_space_group_name_Hall '-P 1'
_symmetry_space_group_name_H-M 'P -1'
_cell_angle_alpha 91.997(8)
_cell_angle_beta 95.733(6)
_cell_angle_gamma 112.855(7)
_cell_formula_units_Z 2
_cell_length_a 10.8398(8)
_cell_length_b 11.6998(10)
_cell_length_c 20.2391(16)
_cell_measurement_temperature 173(2)
_cell_volume 2345.8(3)
_diffrn_ambient_temperature 173(2)
_exptl_crystal_density_diffrn 1.800
_cod_depositor_comments
;
The following automatic conversions were performed:
'_symmetry_cell_setting' value 'Triclinic' changed to 'triclinic'
according to '/home/saulius/struct/CIF-dictionaries/cif_core.dic'
dictionary named 'cif_core.dic' version 2.4.1 from 2010-06-29.

Automatic conversion script
Id: cif_fix_enum 1527 2010-12-29 10:47:43Z saulius 
;
_cod_original_formula_sum 'C38.50 H43 B9 Cl5 O3 P2 Pt Re'
_cod_database_code 4062049

loop_
_symmetry_equiv_pos_as_xyz
'x, y, z'
'-x, -y, -z'

loop_
_atom_site_label
_atom_site_type_symbol
_atom_site_fract_x
_atom_site_fract_y
_atom_site_fract_z
_atom_site_U_iso_or_equiv
_atom_site_adp_type
_atom_site_occupancy
_atom_site_calc_flag
_atom_site_refinement_flags
_atom_site_disorder_assembly
_atom_site_disorder_group
Re Re 1.17535(3) 1.37671(3) 0.208362(17) 0.01815(10) Uani 1 d . . .
C1 C 1.0589(9) 1.1794(7) 0.2238(4) 0.022(2) Uani 1 d . . .
B2 B 1.0171(10) 1.2494(8) 0.2814(5) 0.022(2) Uani 1 d . . .
H2 H 0.9103 1.2418 0.2766 0.026 Uiso 1 calc R . .
B3 B 1.1456(11) 1.3977(9) 0.3308(5) 0.022(2) Uani 1 d . . .
H3 H 1.1053 1.4629 0.3533 0.026 Uiso 1 calc R . .
B4 B 1.3046(12) 1.4642(11) 0.3059(6) 0.029(2) Uani 1 d . . .
H4 H 1.369(9) 1.561(9) 0.312(5) 0.034 Uiso 1 d . . .
B5 B 1.3413(12) 1.3377(9) 0.2882(6) 0.029(2) Uani 1 d . . .
H5 H 1.4478 1.3592 0.2789 0.035 Uiso 1 calc R . .
B6 B 1.2123(10) 1.1934(9) 0.2420(5) 0.023(2) Uani 1 d . . .
H6 H 1.2525 1.1427 0.2078 0.027 Uiso 1 calc R . .
B7 B 1.0803(10) 1.1282(9) 0.2967(5) 0.023(2) Uani 1 d . . .
H7 H 1.0245 1.0292 0.3074 0.027 Uiso 1 calc R . .
B8 B 1.1144(11) 1.2471(10) 0.3586(6) 0.028(2) Uani 1 d . . .
H8 H 1.0642 1.2207 0.4047 0.034 Uiso 1 calc R . .
B9 B 1.2816(11) 1.3585(10) 0.3667(5) 0.028(2) Uani 1 d . . .
H9 H 1.3407 1.3906 0.4172 0.034 Uiso 1 calc R . .
B10 B 1.2488(11) 1.2091(10) 0.3320(6) 0.029(2) Uani 1 d . . .
H10 H 1.3012 1.1546 0.3582 0.034 Uiso 1 calc R . .
C2 C 1.3074(9) 1.5305(9) 0.1794(4) 0.026(2) Uani 1 d . . .
O2 O 1.3878(6) 1.6115(6) 0.1565(3) 0.0330(16) Uani 1 d . . .
C3 C 1.2020(10) 1.3154(8) 0.1207(5) 0.029(2) Uani 1 d . . .
O3 O 1.2204(8) 1.2828(6) 0.0713(3) 0.0423(19) Uani 1 d . . .
C4 C 1.0090(10) 1.3887(8) 0.1682(4) 0.026(2) Uani 1 d . . .
O4 O 0.9077(7) 1.3880(6) 0.1467(3) 0.0347(16) Uani 1 d . . .
Pt Pt 1.20618(3) 1.59638(3) 0.275202(17) 0.01950(10) Uani 1 d . . .
P1 P 1.1138(2) 1.7115(2) 0.22022(11) 0.0204(5) Uani 1 d . . .
C11 C 0.9330(9) 1.6571(8) 0.2254(5) 0.027(2) Uani 1 d . . .
C12 C 0.8610(9) 1.7209(9) 0.1962(5) 0.030(2) Uani 1 d . . .
H12A H 0.9048 1.7898 0.1715 0.036 Uiso 1 calc R . .
C13 C 0.7254(10) 1.6850(9) 0.2025(5) 0.038(3) Uani 1 d . . .
H13A H 0.6757 1.7283 0.1820 0.045 Uiso 1 calc R . .
C14 C 0.6625(10) 1.5846(10) 0.2393(5) 0.037(2) Uani 1 d . . .
H14A H 0.5702 1.5604 0.2452 0.044 Uiso 1 calc R . .
C15 C 0.7354(9) 1.5202(9) 0.2672(5) 0.033(2) Uani 1 d . . .
H15A H 0.6919 1.4495 0.2907 0.039 Uiso 1 calc R . .
C16 C 0.8693(9) 1.5577(8) 0.2612(5) 0.028(2) Uani 1 d . . .
H16A H 0.9191 1.5147 0.2820 0.033 Uiso 1 calc R . .
C21 C 1.1384(9) 1.7317(8) 0.1336(4) 0.023(2) Uani 1 d . . .
C22 C 1.0385(10) 1.6631(9) 0.0827(5) 0.033(2) Uani 1 d . . .
H22A H 0.9533 1.6069 0.0928 0.040 Uiso 1 calc R . .
C23 C 1.0635(12) 1.6770(10) 0.0177(5) 0.048(3) Uani 1 d . . .
H23A H 0.9957 1.6281 -0.0170 0.058 Uiso 1 calc R . .
C24 C 1.1847(14) 1.7604(10) 0.0018(5) 0.058(4) Uani 1 d . . .
H24A H 1.1985 1.7719 -0.0435 0.069 Uiso 1 calc R . .
C25 C 1.2841(14) 1.8258(11) 0.0509(6) 0.063(4) Uani 1 d . . .
H25A H 1.3692 1.8801 0.0397 0.075 Uiso 1 calc R . .
C26 C 1.2634(11) 1.8150(10) 0.1176(5) 0.043(3) Uani 1 d . . .
H26A H 1.3329 1.8631 0.1518 0.052 Uiso 1 calc R . .
C41 C 1.4465(9) 1.8561(8) 0.3600(4) 0.027(2) Uani 1 d . . .
C42 C 1.4973(11) 1.9563(10) 0.4077(5) 0.050(3) Uani 1 d . . .
H42A H 1.4416 1.9674 0.4385 0.060 Uiso 1 calc R . .
C43 C 1.6313(12) 2.0411(12) 0.4100(6) 0.059(4) Uani 1 d . . .
H43A H 1.6668 2.1089 0.4431 0.071 Uiso 1 calc R . .
C44 C 1.7110(11) 2.0274(10) 0.3653(5) 0.044(3) Uani 1 d . . .
H44A H 1.8017 2.0857 0.3672 0.053 Uiso 1 calc R . .
C45 C 1.6603(11) 1.9292(9) 0.3174(5) 0.040(3) Uani 1 d . . .
H45A H 1.7158 1.9208 0.2857 0.048 Uiso 1 calc R . .
C46 C 1.5291(10) 1.8424(9) 0.3150(5) 0.032(2) Uani 1 d . . .
H46A H 1.4957 1.7735 0.2824 0.038 Uiso 1 calc R . .
C51 C 1.2469(10) 1.7042(8) 0.4401(4) 0.026(2) Uani 1 d . . .
C52 C 1.3449(13) 1.6759(12) 0.4769(6) 0.053(3) Uani 1 d . . .
H52A H 1.4256 1.6842 0.4592 0.063 Uiso 1 calc R . .
C53 C 1.3232(15) 1.6350(14) 0.5406(6) 0.075(4) Uani 1 d . . .
H53A H 1.3905 1.6173 0.5667 0.090 Uiso 1 calc R . .
C54 C 1.2054(14) 1.6204(12) 0.5654(6) 0.060(4) Uani 1 d . . .
H54A H 1.1913 1.5913 0.6083 0.072 Uiso 1 calc R . .
C55 C 1.1099(12) 1.6465(10) 0.5303(5) 0.047(3) Uani 1 d . . .
H55A H 1.0289 1.6360 0.5483 0.056 Uiso 1 calc R . .
C56 C 1.1294(11) 1.6894(10) 0.4669(5) 0.040(3) Uani 1 d . . .
H56A H 1.0616 1.7084 0.4421 0.048 Uiso 1 calc R . .
C5 C 0.9617(9) 1.0908(8) 0.1683(4) 0.025(2) Uani 1 d . . .
C6 C 1.0068(11) 1.0308(8) 0.1218(5) 0.036(3) Uani 1 d . . .
H6A H 1.1001 1.0471 0.1238 0.044 Uiso 1 calc R . .
C7 C 0.9136(13) 0.9459(9) 0.0718(5) 0.046(3) Uani 1 d . . .
H7A H 0.9447 0.9047 0.0402 0.055 Uiso 1 calc R . .
C8 C 0.7792(13) 0.9215(9) 0.0679(6) 0.046(3) Uani 1 d . . .
H8A H 0.7173 0.8649 0.0336 0.056 Uiso 1 calc R . .
C9 C 0.7345(11) 0.9801(9) 0.1143(6) 0.046(3) Uani 1 d . . .
H9A H 0.6410 0.9630 0.1124 0.055 Uiso 1 calc R . .
C10 C 0.8249(10) 1.0638(9) 0.1637(5) 0.036(2) Uani 1 d . . .
H10A H 0.7924 1.1038 0.1953 0.044 Uiso 1 calc R . .
P2 P 1.2715(2) 1.7511(2) 0.35682(11) 0.0229(5) Uani 1 d . . .
C31 C 1.1795(9) 1.8671(8) 0.2631(4) 0.025(2) Uani 1 d . . .
H31A H 1.2717 1.9160 0.2526 0.030 Uiso 1 calc R . .
H31B H 1.1211 1.9114 0.2489 0.030 Uiso 1 calc R . .
C32 C 1.1812(10) 1.8514(8) 0.3380(4) 0.028(2) Uani 1 d . . .
H32A H 1.0880 1.8129 0.3496 0.034 Uiso 1 calc R . .
H32B H 1.2277 1.9333 0.3637 0.034 Uiso 1 calc R . .
C100 C 0.5470(12) 1.2397(10) 0.1686(6) 0.054(3) Uani 1 d . . .
H10B H 0.4926 1.2866 0.1807 0.065 Uiso 1 calc R . .
H10C H 0.6379 1.3009 0.1625 0.065 Uiso 1 calc R . .
Cl1 Cl 0.5615(4) 1.1493(4) 0.23354(19) 0.0719(10) Uani 1 d . . .
Cl2 Cl 0.4724(5) 1.1506(4) 0.0941(2) 0.0866(12) Uani 1 d . . .
C200 C 0.2361(15) 0.2072(16) 0.5345(7) 0.173(13) Uani 0.437(14) d PD A 1
H20A H 0.3110 0.1791 0.5434 0.208 Uiso 0.437(14) calc PR A 1
H20B H 0.2448 0.2481 0.4922 0.208 Uiso 0.437(14) calc PR A 1
Cl3 Cl 0.2362(16) 0.3030(12) 0.5971(8) 0.131(7) Uani 0.437(14) d PD A 1
Cl4 Cl 0.0680(14) 0.0731(12) 0.5311(9) 0.158(8) Uani 0.437(14) d PD . 1
C201 C 0.2361(15) 0.2072(16) 0.5345(7) 0.173(13) Uani 0.56 d P A 2
H20C H 0.2003 0.2172 0.4892 0.208 Uiso 0.563(14) calc PR A 2
H20D H 0.2765 0.1447 0.5321 0.208 Uiso 0.563(14) calc PR A 2
Cl5 Cl 0.1157(12) 0.1693(15) 0.5867(7) 0.158(9) Uani 0.563(14) d PD A 2
Cl6 Cl 0.3639(13) 0.3642(10) 0.5783(4) 0.120(5) Uani 0.563(14) d PD A 2
C300 C 0.513(3) 0.601(3) 0.0010(19) 0.28(4) Uani 0.50 d PD . .
H30A H 0.5668 0.6317 -0.0364 0.330 Uiso 0.50 calc PR . .
H30B H 0.5268 0.6741 0.0316 0.330 Uiso 0.50 calc PR . .
Cl8 Cl 0.5706(15) 0.5049(14) 0.0422(8) 0.133(5) Uani 0.50 d PD . .
Cl9 Cl 0.3478(14) 0.5298(12) -0.0292(7) 0.134(5) Uani 0.50 d PD . .

loop_
_atom_site_aniso_label
_atom_site_aniso_U_11
_atom_site_aniso_U_22
_atom_site_aniso_U_33
_atom_site_aniso_U_23
_atom_site_aniso_U_13
_atom_site_aniso_U_12
Re 0.0205(2) 0.01431(19) 0.0189(2) 0.00062(14) 0.00542(16) 0.00535(16)
C1 0.023(5) 0.009(4) 0.031(5) 0.004(4) 0.008(4) 0.003(4)
B2 0.022(5) 0.014(5) 0.032(6) 0.009(4) 0.012(4) 0.007(4)
B3 0.031(6) 0.027(5) 0.010(5) 0.004(4) 0.005(4) 0.014(5)
B4 0.030(6) 0.032(6) 0.028(6) 0.010(5) 0.002(5) 0.017(5)
B5 0.033(6) 0.019(5) 0.034(6) 0.006(5) 0.007(5) 0.007(5)
B6 0.021(5) 0.020(5) 0.028(6) 0.002(4) 0.001(4) 0.009(4)
B7 0.027(6) 0.021(5) 0.023(5) 0.003(4) 0.007(4) 0.011(5)
B8 0.032(6) 0.025(6) 0.033(6) 0.004(5) 0.011(5) 0.016(5)
B9 0.034(6) 0.028(6) 0.021(6) 0.005(4) -0.005(5) 0.013(5)
B10 0.024(6) 0.034(6) 0.035(7) 0.006(5) 0.006(5) 0.018(5)
C2 0.025(5) 0.035(5) 0.018(5) 0.004(4) 0.003(4) 0.012(5)
O2 0.030(4) 0.029(4) 0.039(4) 0.008(3) 0.019(3) 0.008(3)
C3 0.033(6) 0.018(5) 0.034(6) 0.005(4) 0.011(5) 0.007(4)
O3 0.059(5) 0.038(4) 0.031(4) -0.003(3) 0.025(4) 0.016(4)
C4 0.033(6) 0.025(5) 0.023(5) 0.002(4) 0.002(4) 0.014(4)
O4 0.035(4) 0.029(4) 0.034(4) -0.002(3) -0.006(3) 0.009(3)
Pt 0.0242(2) 0.01699(19) 0.01807(19) 0.00068(14) 0.00386(15) 0.00873(16)
P1 0.0230(12) 0.0161(11) 0.0210(12) 0.0033(9) 0.0055(10) 0.0059(10)
C11 0.023(5) 0.018(5) 0.032(5) 0.000(4) 0.008(4) -0.002(4)
C12 0.025(5) 0.027(5) 0.038(6) 0.014(4) 0.009(4) 0.007(4)
C13 0.029(6) 0.040(6) 0.054(7) 0.011(5) 0.006(5) 0.022(5)
C14 0.028(6) 0.048(6) 0.036(6) 0.001(5) 0.007(5) 0.016(5)
C15 0.026(5) 0.028(5) 0.041(6) 0.015(4) 0.010(4) 0.004(4)
C16 0.031(5) 0.029(5) 0.027(5) 0.009(4) 0.010(4) 0.015(4)
C21 0.031(5) 0.016(4) 0.020(5) 0.002(4) 0.002(4) 0.009(4)
C22 0.040(6) 0.030(5) 0.027(5) 0.005(4) 0.003(5) 0.011(5)
C23 0.064(8) 0.040(6) 0.028(6) -0.006(5) -0.001(6) 0.010(6)
C24 0.093(10) 0.040(7) 0.023(6) 0.009(5) 0.020(6) 0.002(7)
C25 0.076(9) 0.045(7) 0.039(7) -0.003(6) 0.029(7) -0.011(7)
C26 0.036(6) 0.041(6) 0.031(6) -0.004(5) 0.003(5) -0.007(5)
C41 0.026(5) 0.025(5) 0.021(5) 0.004(4) -0.002(4) 0.001(4)
C42 0.045(7) 0.049(7) 0.031(6) -0.018(5) 0.012(5) -0.009(6)
C43 0.044(8) 0.055(8) 0.057(8) -0.016(6) 0.010(6) -0.003(6)
C44 0.026(6) 0.040(6) 0.046(7) 0.007(5) 0.002(5) -0.008(5)
C45 0.042(7) 0.038(6) 0.033(6) 0.012(5) 0.015(5) 0.006(5)
C46 0.030(6) 0.027(5) 0.033(6) 0.008(4) 0.007(4) 0.005(4)
C51 0.037(6) 0.021(5) 0.019(5) -0.004(4) 0.006(4) 0.010(4)
C52 0.061(8) 0.073(9) 0.038(7) 0.021(6) 0.013(6) 0.038(7)
C53 0.081(11) 0.113(13) 0.046(8) 0.032(8) 0.015(8) 0.050(10)
C54 0.069(9) 0.076(9) 0.025(6) 0.011(6) 0.005(6) 0.019(8)
C55 0.059(8) 0.043(7) 0.029(6) -0.001(5) 0.028(6) 0.005(6)
C56 0.037(6) 0.042(6) 0.033(6) 0.002(5) 0.005(5) 0.007(5)
C5 0.029(5) 0.013(4) 0.027(5) 0.004(4) 0.007(4) 0.001(4)
C6 0.048(7) 0.016(5) 0.040(6) 0.006(4) 0.017(5) 0.004(5)
C7 0.077(9) 0.024(5) 0.029(6) 0.000(4) 0.002(6) 0.012(6)
C8 0.064(9) 0.017(5) 0.042(7) -0.008(5) -0.016(6) 0.005(5)
C9 0.028(6) 0.032(6) 0.061(8) -0.003(5) -0.013(5) -0.001(5)
C10 0.034(6) 0.028(5) 0.039(6) -0.003(5) 0.003(5) 0.005(5)
P2 0.0289(13) 0.0194(12) 0.0180(12) -0.0009(9) 0.0045(10) 0.0066(10)
C31 0.032(5) 0.024(5) 0.021(5) 0.000(4) 0.005(4) 0.012(4)
C32 0.037(6) 0.021(5) 0.027(5) 0.001(4) 0.013(4) 0.012(4)
C100 0.041(7) 0.043(7) 0.075(9) -0.001(6) 0.015(6) 0.010(6)
Cl1 0.065(2) 0.092(3) 0.082(3) 0.030(2) 0.0239(19) 0.052(2)
Cl2 0.114(3) 0.070(2) 0.073(3) -0.021(2) -0.015(2) 0.042(2)
C200 0.115(18) 0.24(3) 0.078(14) 0.086(17) -0.025(13) -0.016(18)
Cl3 0.116(14) 0.110(11) 0.175(14) -0.036(10) -0.027(12) 0.067(11)
Cl4 0.151(13) 0.120(12) 0.153(16) 0.054(10) -0.051(11) 0.012(9)
C201 0.115(18) 0.24(3) 0.078(14) 0.086(17) -0.025(13) -0.016(18)
Cl5 0.123(11) 0.28(2) 0.156(12) 0.108(15) 0.063(10) 0.149(14)
Cl6 0.164(12) 0.166(10) 0.079(6) 0.004(6) 0.020(6) 0.119(10)
C300 0.38(12) 0.32(9) 0.17(6) -0.13(7) 0.08(6) 0.18(9)
Cl8 0.117(10) 0.136(11) 0.139(11) 0.004(8) 0.063(8) 0.032(8)
Cl9 0.126(10) 0.112(9) 0.117(10) 0.045(7) 0.016(8) -0.007(8)

loop_
_geom_bond_atom_site_label_1
_geom_bond_atom_site_label_2
_geom_bond_distance
_geom_bond_site_symmetry_2
_geom_bond_publ_flag
Re C4 1.960(10) . ?
Re C2 1.967(9) . ?
Re C3 1.980(10) . ?
Re C1 2.210(8) . ?
Re B4 2.258(12) . ?
Re B6 2.437(10) . ?
Re B2 2.454(9) . ?
Re B5 2.482(11) . ?
Re B3 2.547(9) . ?
Re Pt 2.7473(5) . ?
C1 C5 1.510(12) . ?
C1 B2 1.602(13) . ?
C1 B6 1.609(13) . ?
C1 B7 1.640(13) . ?
B2 B8 1.802(15) . ?
B2 B7 1.821(13) . ?
B2 B3 1.916(14) . ?
B3 B4 1.729(15) . ?
B3 B8 1.783(14) . ?
B3 B9 1.801(14) . ?
B4 B5 1.709(15) . ?
B4 B9 1.741(14) . ?
B4 Pt 2.266(11) . ?
B5 B10 1.776(15) . ?
B5 B9 1.816(15) . ?
B5 B6 1.864(15) . ?
B6 B10 1.812(15) . ?
B6 B7 1.838(14) . ?
B7 B8 1.740(14) . ?
B7 B10 1.758(15) . ?
B8 B9 1.761(15) . ?
B8 B10 1.803(14) . ?
B9 B10 1.748(15) . ?
C2 O2 1.158(10) . ?
C2 Pt 2.557(9) . ?
C3 O3 1.122(11) . ?
C4 O4 1.137(11) . ?
Pt P1 2.232(2) . ?
Pt P2 2.252(2) . ?
P1 C21 1.810(9) . ?
P1 C31 1.827(9) . ?
P1 C11 1.827(9) . ?
C11 C16 1.374(12) . ?
C11 C12 1.381(13) . ?
C12 C13 1.384(13) . ?
C13 C14 1.392(14) . ?
C14 C15 1.382(13) . ?
C15 C16 1.363(13) . ?
C21 C22 1.386(13) . ?
C21 C26 1.404(13) . ?
C22 C23 1.373(13) . ?
C23 C24 1.376(16) . ?
C24 C25 1.352(16) . ?
C25 C26 1.393(14) . ?
C41 C42 1.385(13) . ?
C41 C46 1.388(13) . ?
C41 P2 1.808(9) . ?
C42 C43 1.400(15) . ?
C43 C44 1.356(16) . ?
C44 C45 1.375(14) . ?
C45 C46 1.384(13) . ?
C51 C56 1.386(13) . ?
C51 C52 1.388(14) . ?
C51 P2 1.804(9) . ?
C52 C53 1.400(16) . ?
C53 C54 1.371(18) . ?
C54 C55 1.335(16) . ?
C55 C56 1.399(14) . ?
C5 C10 1.383(13) . ?
C5 C6 1.389(13) . ?
C6 C7 1.406(14) . ?
C7 C8 1.366(16) . ?
C8 C9 1.375(15) . ?
C9 C10 1.382(14) . ?
P2 C32 1.824(9) . ?
C31 C32 1.532(12) . ?
C100 Cl2 1.733(12) . ?
C100 Cl1 1.748(13) . ?
C200 Cl3 1.660(16) . ?
C200 Cl4 1.880(15) . ?
Cl4 Cl4 2.05(3) 2_556 ?
C300 Cl8 1.69(2) . ?
C300 Cl9 1.70(2) . ?
Cl8 Cl9 1.155(18) 2_665 ?
Cl8 C300 1.42(3) 2_665 ?
Cl8 Cl8 2.14(4) 2_665 ?
Cl9 Cl8 1.155(18) 2_665 ?
